data_4135536
loop_
_publ_author_name
'Li, Jun'
'Daniliuc, Constantin G.'
'Kartha, Kalathil K.'
'Fern\'andez, Gustavo'
'Kehr, Gerald'
'Erker, Gerhard'

_publ_section_title
;
 Introducing the Dihydro-1,3-azaboroles: Convenient Entry by a
 Three-Component Reaction, Synthetic and Photophysical Application
;
_journal_name_full 'Journal of the American Chemical Society'
_journal_paper_doi 10.1021/jacs.0c12236
_journal_year 2021
_chemical_formula_sum 'C40 H34 B F9 Ir N'
_chemical_formula_weight 902.69
_space_group_crystal_system triclinic
_space_group_IT_number 2
_space_group_name_Hall '-P 1'
_space_group_name_H-M_alt 'P -1'
_atom_sites_solution_hydrogens geom
_audit_creation_method 'APEX3 v2016.1-0'
_cell_angle_alpha 77.0000(10)
_cell_angle_beta 76.9460(10)
_cell_angle_gamma 82.3110(10)
_cell_formula_units_Z 2
_cell_length_a 8.6983(2)
_cell_length_b 10.4210(2)
_cell_length_c 19.0291(4)
_cell_measurement_reflns_used 9941
_cell_measurement_temperature 100.(2)
_cell_measurement_theta_max 66.6169
_cell_measurement_theta_min 4.5547
_cell_volume 1630.98(6)
_computing_cell_refinement 'SAINT V8.37A (Bruker AXS Inc., 2015)'
_computing_data_collection 'APEX3 v2016.1-0 (Bruker AXS Inc., 2016)'
_computing_data_reduction 'SAINT V8.37A (Bruker AXS Inc., 2015)'
_computing_molecular_graphics 'APEX3 v2016.1-0 (Bruker AXS Inc., 2016)'
_computing_publication_material 'APEX3 v2016.1-0 (Bruker AXS Inc., 2016)'
_computing_structure_refinement 'SHELXL-2014/7 (Sheldrick, 2014)'
_computing_structure_solution 'SHELXL-2014/7 (Sheldrick, 2014)'
_diffrn_ambient_temperature 100.(2)
_diffrn_detector_area_resol_mean 8.3333
_diffrn_measured_fraction_theta_full 0.992
_diffrn_measured_fraction_theta_max 0.992
_diffrn_measurement_device_type 'Kappa CCD APEXII'
_diffrn_measurement_method 'phi / omega scans'
_diffrn_radiation_monochromator graphite
_diffrn_radiation_type CuK\a
_diffrn_radiation_wavelength 1.54178
_diffrn_reflns_av_R_equivalents 0.0697
_diffrn_reflns_av_unetI/netI 0.0560
_diffrn_reflns_limit_h_max 10
_diffrn_reflns_limit_h_min -10
_diffrn_reflns_limit_k_max 12
_diffrn_reflns_limit_k_min -11
_diffrn_reflns_limit_l_max 22
_diffrn_reflns_limit_l_min -22
_diffrn_reflns_number 25272
_diffrn_reflns_theta_full 66.65
_diffrn_reflns_theta_max 66.65
_diffrn_reflns_theta_min 4.37
_diffrn_source 'fine-focus sealed tube'
_diffrn_source_type 'fine-focus sealed tube'
_exptl_absorpt_coefficient_mu 8.671
_exptl_absorpt_correction_T_max 0.78
_exptl_absorpt_correction_T_min 0.48
_exptl_absorpt_correction_type multi-scan
_exptl_absorpt_process_details
;
Bruker AXS (2014). SADABS, Version 2014/5, Bruker AXS Inc., Madison, Wisconsin,
USA.
;
_exptl_crystal_colour yellow
_exptl_crystal_density_diffrn 1.838
_exptl_crystal_density_method 'not measured'
_exptl_crystal_description plate
_exptl_crystal_F_000 888
_exptl_crystal_size_max 0.140
_exptl_crystal_size_mid 0.120
_exptl_crystal_size_min 0.030
_refine_diff_density_max 0.955
_refine_diff_density_min -1.351
_refine_ls_extinction_method none
_refine_ls_goodness_of_fit_ref 1.115
_refine_ls_hydrogen_treatment constr
_refine_ls_matrix_type full
_refine_ls_number_parameters 471
_refine_ls_number_reflns 5721
_refine_ls_number_restraints 21
_refine_ls_restrained_S_all 1.116
_refine_ls_R_factor_all 0.0452
_refine_ls_R_factor_gt 0.0383
_refine_ls_shift/su_max 0.000
_refine_ls_shift/su_mean 0.000
_refine_ls_structure_factor_coef Fsqd
_refine_ls_weighting_details 'w=1/[\s^2^(Fo^2^)+(0.0437P)^2^+2.6045P] where P=(Fo^2^+2Fc^2^)/3'
_refine_ls_weighting_scheme calc
_refine_ls_wR_factor_gt 0.0903
_refine_ls_wR_factor_ref 0.0936
_reflns_number_gt 5056
_reflns_number_total 5721
_reflns_threshold_expression 'I > 2\s(I)'
_cod_data_source_file ja0c12236_si_003.cif
_cod_data_source_block erk9646
_cod_database_code 4135536

loop_
_space_group_symop_operation_xyz
'x, y, z'
'-x, -y, -z'

loop_
_atom_site_type_symbol
_atom_site_label
_atom_site_fract_x
_atom_site_fract_y
_atom_site_fract_z
_atom_site_U_iso_or_equiv
_atom_site_adp_type
_atom_site_calc_flag
_atom_site_refinement_flags_adp
_atom_site_refinement_flags_occupancy
_atom_site_refinement_flags_posn
_atom_site_occupancy
_atom_site_disorder_assembly
_atom_site_disorder_group
Ir Ir1 0.46876(3) 0.17064(3) 0.28731(2) 0.01440(9) Uani d . . . 1 . .
N N1 0.2939(5) 0.2141(5) 0.2113(2) 0.0157(10) Uani d . . . 1 . .
B B1 0.3126(8) 0.3835(7) 0.2776(3) 0.0166(13) Uani d U . . 1 . .
C C1 0.4346(6) 0.2806(6) 0.1750(3) 0.0144(12) Uani d . . . 1 . .
C C2 0.4447(6) 0.3858(6) 0.2096(3) 0.0137(11) Uani d U . . 1 . .
C C3 0.2282(6) 0.2652(6) 0.2772(3) 0.0154(12) Uani d . . . 1 . .
H H3 0.1284 0.238 0.3124 0.018 Uiso calc U . R 1 . .
C C11 0.5266(6) 0.2445(6) 0.1055(3) 0.0151(12) Uani d . . . 1 . .
C C12 0.5888(7) 0.3435(6) 0.0460(3) 0.0199(13) Uani d . . . 1 . .
H H12 0.574 0.4335 0.0506 0.024 Uiso calc U . R 1 . .
C C13 0.6721(7) 0.3088(7) -0.0197(3) 0.0243(14) Uani d . . . 1 . .
H H13 0.7141 0.3755 -0.0599 0.029 Uiso calc U . R 1 . .
C C14 0.6942(7) 0.1777(7) -0.0269(3) 0.0257(15) Uani d . . . 1 . .
H H14 0.7531 0.1548 -0.0715 0.031 Uiso calc U . R 1 . .
C C15 0.6312(7) 0.0805(7) 0.0304(3) 0.0234(14) Uani d . . . 1 . .
H H15 0.645 -0.0091 0.0252 0.028 Uiso calc U . R 1 . .
C C16 0.5477(7) 0.1144(6) 0.0956(3) 0.0190(13) Uani d . . . 1 . .
H H16 0.5034 0.0471 0.1347 0.023 Uiso calc U . R 1 . .
C C21 0.5546(7) 0.4931(6) 0.1807(3) 0.0160(11) Uani d U . . 1 . .
C C22 0.7185(6) 0.4729(6) 0.1508(3) 0.0175(12) Uani d . . . 1 . .
H H22 0.7668 0.3858 0.15 0.021 Uiso calc U . R 1 . .
C C23 0.8089(7) 0.5806(6) 0.1227(3) 0.0187(12) Uani d . . . 1 . .
H H23 0.919 0.5656 0.1035 0.022 Uiso calc U . R 1 . .
C C24 0.7424(8) 0.7076(7) 0.1221(3) 0.0252(14) Uani d . . . 1 . .
H H24 0.8045 0.7805 0.1019 0.03 Uiso calc U . R 1 . .
C C25 0.5822(8) 0.7269(7) 0.1517(3) 0.0271(14) Uani d . . . 1 . .
H H25 0.5341 0.8141 0.1524 0.032 Uiso calc U . R 1 . .
C C26 0.4925(7) 0.6215(6) 0.1799(3) 0.0209(13) Uani d . . . 1 . .
H H26 0.3829 0.638 0.1996 0.025 Uiso calc U . R 1 . .
C C31 0.2489(6) 0.4858(6) 0.3321(3) 0.0151(12) Uani d . . . 1 . .
C C32 0.3266(7) 0.5182(6) 0.3816(3) 0.0156(12) Uani d . . . 1 . .
C C33 0.2507(7) 0.5964(6) 0.4330(3) 0.0194(12) Uani d . . . 1 . .
H H33 0.3071 0.6143 0.4666 0.023 Uiso calc U . R 1 . .
C C34 0.0956(7) 0.6475(6) 0.4352(3) 0.0189(12) Uani d . . . 1 . .
C C35 0.0184(7) 0.6269(6) 0.3831(3) 0.0186(12) Uani d . . . 1 . .
H H35 -0.0866 0.6655 0.382 0.022 Uiso calc U . R 1 . .
C C36 0.0943(7) 0.5497(6) 0.3322(3) 0.0169(12) Uani d . . . 1 . .
C C37 0.4981(7) 0.4776(6) 0.3867(3) 0.0188(12) Uani d . . . 1 . .
F F1 0.5838(4) 0.4219(4) 0.33374(17) 0.0215(7) Uani d . . . 1 . .
F F2 0.5089(4) 0.3940(4) 0.45200(17) 0.0243(8) Uani d . . . 1 . .
F F3 0.5717(4) 0.5840(4) 0.38692(19) 0.0254(8) Uani d . . . 1 . .
C C38 0.0169(7) 0.7353(7) 0.4881(3) 0.0224(13) Uani d . . . 1 . .
F F4 0.0676(5) 0.7017(4) 0.5519(2) 0.0364(10) Uani d . . . 1 . .
F F5 0.0433(5) 0.8615(4) 0.4614(2) 0.0425(11) Uani d . . . 1 . .
F F6 -0.1402(4) 0.7306(4) 0.5057(2) 0.0378(10) Uani d . . . 1 . .
C C39 0.0040(7) 0.5467(6) 0.2737(3) 0.0196(13) Uani d . . . 1 . .
F F7 -0.1160(4) 0.6417(4) 0.27118(19) 0.0272(8) Uani d . . . 1 . .
F F8 0.0989(4) 0.5688(4) 0.20586(18) 0.0251(8) Uani d . . . 1 . .
F F9 -0.0583(4) 0.4321(4) 0.2815(2) 0.0278(8) Uani d . . . 1 . .
C C41 0.1991(7) 0.1501(6) 0.1775(3) 0.0193(13) Uani d . . . 1 . .
C C42 0.1406(7) 0.2248(7) 0.1169(3) 0.0222(13) Uani d . . . 1 . .
C C43 0.0411(7) 0.1674(7) 0.0871(3) 0.0259(14) Uani d . . . 1 . .
H H43 -0.0003 0.2171 0.0461 0.031 Uiso calc U . R 1 . .
C C44 0.0015(7) 0.0394(7) 0.1162(4) 0.0269(15) Uani d . . . 1 . .
H H44 -0.0655 0.0012 0.095 0.032 Uiso calc U . R 1 . .
C C45 0.0598(7) -0.0330(7) 0.1765(3) 0.0234(14) Uani d . . . 1 . .
H H45 0.0303 -0.1203 0.197 0.028 Uiso calc U . R 1 . .
C C46 0.1621(7) 0.0201(6) 0.2080(3) 0.0209(13) Uani d . . . 1 . .
C C47 0.1768(7) 0.3639(7) 0.0832(3) 0.0254(14) Uani d . . . 1 . .
H H47A 0.283 0.3643 0.0518 0.038 Uiso calc U . R 1 . .
H H47B 0.1726 0.4125 0.1222 0.038 Uiso calc U . R 1 . .
H H47C 0.0986 0.4064 0.0534 0.038 Uiso calc U . R 1 . .
C C48 0.2260(8) -0.0641(6) 0.2715(3) 0.0251(14) Uani d . . . 1 . .
H H48A 0.3389 -0.0532 0.2646 0.038 Uiso calc U . R 1 . .
H H48B 0.2121 -0.157 0.2743 0.038 Uiso calc U . R 1 . .
H H48C 0.1688 -0.0374 0.3173 0.038 Uiso calc U . R 1 . .
C C51 0.4922(7) 0.1322(6) 0.3993(3) 0.0161(12) Uani d . . . 1 . .
H H51 0.4387 0.2178 0.3993 0.019 Uiso calc U . R 1 . .
C C52 0.4108(7) 0.0302(6) 0.3872(3) 0.0195(13) Uani d . . . 1 . .
H H52 0.3045 0.0497 0.3806 0.023 Uiso calc U . R 1 . .
C C53 0.4903(7) -0.1069(6) 0.3849(3) 0.0233(13) Uani d . . . 1 . .
H H53A 0.4167 -0.1606 0.3736 0.028 Uiso calc U . R 1 . .
H H53B 0.5125 -0.1488 0.4341 0.028 Uiso calc U . R 1 . .
C C54 0.6474(7) -0.1083(6) 0.3269(3) 0.0254(14) Uani d . . . 1 . .
H H54A 0.7377 -0.1188 0.3519 0.03 Uiso calc U . R 1 . .
H H54B 0.6558 -0.1852 0.3032 0.03 Uiso calc U . R 1 . .
C C55 0.6574(6) 0.0187(6) 0.2674(3) 0.0168(12) Uani d . . . 1 . .
H H55 0.6179 0.0218 0.2243 0.02 Uiso calc U . R 1 . .
C C56 0.7236(6) 0.1321(6) 0.2742(3) 0.0216(13) Uani d . . . 1 . .
H H56 0.7298 0.2065 0.2345 0.026 Uiso calc U . R 1 . .
C C57 0.7835(7) 0.1401(7) 0.3402(3) 0.0239(14) Uani d . . . 1 . .
H H57A 0.8147 0.2304 0.3345 0.029 Uiso calc U . R 1 . .
H H57B 0.8793 0.0776 0.3433 0.029 Uiso calc U . R 1 . .
C C58 0.6609(7) 0.1077(6) 0.4118(3) 0.0212(13) Uani d . . . 1 . .
H H58A 0.6809 0.0138 0.4353 0.025 Uiso calc U . R 1 . .
H H58B 0.6733 0.1626 0.4461 0.025 Uiso calc U . R 1 . .

loop_
_atom_site_aniso_label
_atom_site_aniso_U_11
_atom_site_aniso_U_22
_atom_site_aniso_U_33
_atom_site_aniso_U_12
_atom_site_aniso_U_13
_atom_site_aniso_U_23
Ir1 0.01620(14) 0.01101(15) 0.01391(13) 0.00067(9) -0.00018(8) -0.00219(9)
N1 0.021(2) 0.012(3) 0.015(2) -0.001(2) -0.0054(19) -0.0035(19)
B1 0.022(3) 0.010(3) 0.015(2) 0.006(2) -0.006(2) 0.001(2)
C1 0.018(3) 0.008(3) 0.014(3) 0.002(2) -0.005(2) 0.003(2)
C2 0.015(3) 0.005(3) 0.017(2) 0.001(2) -0.004(2) 0.004(2)
C3 0.014(3) 0.014(3) 0.016(3) 0.006(2) -0.001(2) -0.005(2)
C11 0.014(3) 0.016(3) 0.016(3) -0.001(2) -0.005(2) -0.005(2)
C12 0.021(3) 0.017(4) 0.022(3) -0.001(2) -0.003(2) -0.006(2)
C13 0.029(3) 0.026(4) 0.014(3) -0.006(3) 0.001(2) 0.001(2)
C14 0.023(3) 0.036(4) 0.020(3) 0.002(3) -0.004(2) -0.014(3)
C15 0.028(3) 0.020(4) 0.022(3) 0.008(3) -0.008(2) -0.007(3)
C16 0.018(3) 0.017(4) 0.020(3) 0.003(2) -0.003(2) -0.004(2)
C21 0.021(2) 0.022(3) 0.0026(19) -0.002(2) -0.0001(17) -0.0011(18)
C22 0.016(3) 0.020(4) 0.018(3) 0.000(2) -0.005(2) -0.006(2)
C23 0.012(3) 0.022(4) 0.023(3) -0.008(2) -0.002(2) -0.005(2)
C24 0.031(4) 0.022(4) 0.023(3) -0.011(3) -0.006(3) 0.000(3)
C25 0.034(4) 0.017(4) 0.029(3) -0.004(3) -0.004(3) -0.003(3)
C26 0.022(3) 0.016(4) 0.023(3) 0.000(2) 0.000(2) -0.005(2)
C31 0.016(3) 0.008(3) 0.016(3) 0.001(2) 0.004(2) 0.000(2)
C32 0.019(3) 0.011(3) 0.013(2) -0.001(2) 0.000(2) 0.001(2)
C33 0.020(3) 0.016(3) 0.022(3) -0.003(2) -0.001(2) -0.004(2)
C34 0.025(3) 0.014(3) 0.014(3) -0.002(2) 0.001(2) -0.003(2)
C35 0.014(3) 0.014(3) 0.022(3) 0.001(2) 0.003(2) 0.000(2)
C36 0.017(3) 0.018(3) 0.015(3) -0.007(2) -0.002(2) 0.001(2)
C37 0.029(3) 0.012(3) 0.016(3) -0.001(2) -0.003(2) -0.008(2)
F1 0.0206(17) 0.026(2) 0.0198(16) 0.0016(14) -0.0048(13) -0.0109(14)
F2 0.0282(19) 0.027(2) 0.0195(16) 0.0021(15) -0.0103(14) -0.0042(14)
F3 0.0218(18) 0.020(2) 0.037(2) -0.0038(15) -0.0067(15) -0.0097(16)
C38 0.022(3) 0.025(4) 0.017(3) -0.003(3) 0.001(2) -0.004(3)
F4 0.044(2) 0.042(3) 0.0246(19) 0.0067(19) -0.0033(17) -0.0188(18)
F5 0.066(3) 0.018(2) 0.033(2) -0.005(2) 0.0157(19) -0.0104(17)
F6 0.022(2) 0.049(3) 0.045(2) -0.0024(18) 0.0081(17) -0.029(2)
C39 0.020(3) 0.014(3) 0.024(3) 0.002(2) -0.002(2) -0.006(2)
F7 0.0251(19) 0.026(2) 0.0320(19) 0.0094(16) -0.0100(15) -0.0122(16)
F8 0.0190(17) 0.036(2) 0.0201(17) 0.0018(15) -0.0033(13) -0.0084(15)
F9 0.0247(19) 0.025(2) 0.037(2) -0.0027(16) -0.0106(15) -0.0074(16)
C41 0.022(3) 0.015(3) 0.022(3) -0.004(2) 0.002(2) -0.010(2)
C42 0.018(3) 0.028(4) 0.020(3) -0.001(3) 0.004(2) -0.012(3)
C43 0.021(3) 0.033(4) 0.027(3) -0.002(3) -0.005(3) -0.015(3)
C44 0.015(3) 0.036(4) 0.034(3) -0.008(3) 0.003(2) -0.021(3)
C45 0.023(3) 0.026(4) 0.022(3) -0.010(3) 0.007(2) -0.015(3)
C46 0.025(3) 0.016(4) 0.021(3) -0.004(3) 0.003(2) -0.011(2)
C47 0.026(3) 0.023(4) 0.029(3) 0.004(3) -0.010(3) -0.009(3)
C48 0.032(4) 0.014(4) 0.026(3) -0.008(3) 0.002(3) -0.002(3)
C51 0.024(3) 0.014(3) 0.011(2) -0.002(2) -0.009(2) 0.002(2)
C52 0.020(3) 0.019(4) 0.016(3) -0.002(2) -0.003(2) 0.003(2)
C53 0.023(3) 0.019(4) 0.024(3) -0.006(3) 0.003(2) -0.002(3)
C54 0.030(3) 0.018(4) 0.023(3) 0.007(3) 0.000(3) -0.004(3)
C55 0.016(3) 0.008(3) 0.025(3) 0.007(2) -0.004(2) -0.005(2)
C56 0.011(3) 0.022(4) 0.024(3) 0.003(2) 0.002(2) 0.003(2)
C57 0.023(3) 0.019(4) 0.027(3) -0.001(3) -0.004(3) -0.002(3)
C58 0.024(3) 0.018(4) 0.020(3) 0.000(3) -0.003(2) -0.004(2)

loop_
_atom_type_symbol
_atom_type_description
_atom_type_scat_dispersion_real
_atom_type_scat_dispersion_imag
_atom_type_scat_source
C C 0.0181 0.0091 'International Tables Vol C Tables 4.2.6.8 and 6.1.1.4'
H H 0.0000 0.0000 'International Tables Vol C Tables 4.2.6.8 and 6.1.1.4'
B B 0.0090 0.0039 'International Tables Vol C Tables 4.2.6.8 and 6.1.1.4'
N N 0.0311 0.0180 'International Tables Vol C Tables 4.2.6.8 and 6.1.1.4'
F F 0.0727 0.0534 'International Tables Vol C Tables 4.2.6.8 and 6.1.1.4'
Ir Ir -4.7710 6.5667 'International Tables Vol C Tables 4.2.6.8 and 6.1.1.4'

loop_
_geom_angle_atom_site_label_1
_geom_angle_atom_site_label_2
_geom_angle_atom_site_label_3
_geom_angle_site_symmetry_1
_geom_angle_site_symmetry_3
_geom_angle
_geom_angle_publ_flag
C52 Ir1 C51 . . 39.5(2) ?
C52 Ir1 C55 . . 80.6(2) ?
C51 Ir1 C55 . . 89.0(2) ?
C52 Ir1 C56 . . 96.5(2) ?
C51 Ir1 C56 . . 79.6(2) ?
C55 Ir1 C56 . . 38.5(2) ?
C52 Ir1 C3 . . 99.8(2) ?
C51 Ir1 C3 . . 110.0(2) ?
C55 Ir1 C3 . . 150.7(2) ?
C56 Ir1 C3 . . 162.8(2) ?
C52 Ir1 C1 . . 154.0(2) ?
C51 Ir1 C1 . . 160.9(2) ?
C55 Ir1 C1 . . 105.3(2) ?
C56 Ir1 C1 . . 103.7(2) ?
C3 Ir1 C1 . . 62.56(19) ?
C52 Ir1 N1 . . 117.2(2) ?
C51 Ir1 N1 . . 144.66(19) ?
C55 Ir1 N1 . . 116.46(19) ?
C56 Ir1 N1 . . 135.67(19) ?
C3 Ir1 N1 . . 37.47(17) ?
C1 Ir1 N1 . . 37.30(18) ?
C52 Ir1 C2 . . 153.4(2) ?
C51 Ir1 C2 . . 125.6(2) ?
C55 Ir1 C2 . . 125.3(2) ?
C56 Ir1 C2 . . 101.5(2) ?
C3 Ir1 C2 . . 61.4(2) ?
C1 Ir1 C2 . . 35.3(2) ?
N1 Ir1 C2 . . 60.25(18) ?
C52 Ir1 B1 . . 117.0(2) ?
C51 Ir1 B1 . . 101.2(2) ?
C55 Ir1 B1 . . 161.6(2) ?
C56 Ir1 B1 . . 128.0(2) ?
C3 Ir1 B1 . . 37.8(2) ?
C1 Ir1 B1 . . 61.7(2) ?
N1 Ir1 B1 . . 62.19(19) ?
C2 Ir1 B1 . . 36.7(2) ?
C3 N1 C1 . . 107.2(4) ?
C3 N1 C41 . . 122.0(4) ?
C1 N1 C41 . . 126.9(4) ?
C3 N1 Ir1 . . 69.6(3) ?
C1 N1 Ir1 . . 70.8(3) ?
C41 N1 Ir1 . . 142.4(4) ?
C3 B1 C2 . . 102.0(5) ?
C3 B1 C31 . . 124.6(5) ?
C2 B1 C31 . . 132.7(6) ?
C3 B1 Ir1 . . 63.5(3) ?
C2 B1 Ir1 . . 70.6(3) ?
C31 B1 Ir1 . . 134.4(4) ?
C2 C1 N1 . . 110.0(5) ?
C2 C1 C11 . . 131.3(5) ?
N1 C1 C11 . . 118.0(5) ?
C2 C1 Ir1 . . 78.3(3) ?
N1 C1 Ir1 . . 71.9(3) ?
C11 C1 Ir1 . . 123.5(4) ?
C1 C2 C21 . . 126.4(5) ?
C1 C2 B1 . . 109.6(5) ?
C21 C2 B1 . . 123.6(5) ?
C1 C2 Ir1 . . 66.4(3) ?
C21 C2 Ir1 . . 132.6(4) ?
B1 C2 Ir1 . . 72.7(3) ?
N1 C3 B1 . . 110.3(5) ?
N1 C3 Ir1 . . 72.9(3) ?
B1 C3 Ir1 . . 78.7(3) ?
N1 C3 H3 . . 124.4 ?
B1 C3 H3 . . 124.4 ?
Ir1 C3 H3 . . 124.4 ?
C16 C11 C12 . . 118.2(5) ?
C16 C11 C1 . . 121.6(5) ?
C12 C11 C1 . . 120.1(5) ?
C13 C12 C11 . . 119.7(6) ?
C13 C12 H12 . . 120.2 ?
C11 C12 H12 . . 120.2 ?
C14 C13 C12 . . 120.5(6) ?
C14 C13 H13 . . 119.8 ?
C12 C13 H13 . . 119.8 ?
C15 C14 C13 . . 120.4(6) ?
C15 C14 H14 . . 119.8 ?
C13 C14 H14 . . 119.8 ?
C14 C15 C16 . . 119.4(6) ?
C14 C15 H15 . . 120.3 ?
C16 C15 H15 . . 120.3 ?
C15 C16 C11 . . 121.9(6) ?
C15 C16 H16 . . 119.1 ?
C11 C16 H16 . . 119.1 ?
C26 C21 C22 . . 116.8(6) ?
C26 C21 C2 . . 118.3(5) ?
C22 C21 C2 . . 124.8(5) ?
C23 C22 C21 . . 120.2(6) ?
C23 C22 H22 . . 119.9 ?
C21 C22 H22 . . 119.9 ?
C24 C23 C22 . . 121.4(6) ?
C24 C23 H23 . . 119.3 ?
C22 C23 H23 . . 119.3 ?
C23 C24 C25 . . 118.3(6) ?
C23 C24 H24 . . 120.8 ?
C25 C24 H24 . . 120.8 ?
C26 C25 C24 . . 120.7(6) ?
C26 C25 H25 . . 119.7 ?
C24 C25 H25 . . 119.7 ?
C25 C26 C21 . . 122.6(6) ?
C25 C26 H26 . . 118.7 ?
C21 C26 H26 . . 118.7 ?
C32 C31 C36 . . 114.7(5) ?
C32 C31 B1 . . 127.8(5) ?
C36 C31 B1 . . 117.5(5) ?
C31 C32 C33 . . 122.3(5) ?
C31 C32 C37 . . 125.8(5) ?
C33 C32 C37 . . 111.9(5) ?
C34 C33 C32 . . 120.8(5) ?
C34 C33 H33 . . 119.6 ?
C32 C33 H33 . . 119.6 ?
C33 C34 C35 . . 118.7(5) ?
C33 C34 C38 . . 120.7(5) ?
C35 C34 C38 . . 120.3(5) ?
C34 C35 C36 . . 120.2(5) ?
C34 C35 H35 . . 119.9 ?
C36 C35 H35 . . 119.9 ?
C35 C36 C31 . . 122.9(5) ?
C35 C36 C39 . . 114.8(5) ?
C31 C36 C39 . . 122.2(5) ?
F1 C37 F3 . . 106.6(5) ?
F1 C37 F2 . . 107.9(5) ?
F3 C37 F2 . . 104.9(4) ?
F1 C37 C32 . . 115.7(5) ?
F3 C37 C32 . . 110.3(5) ?
F2 C37 C32 . . 110.8(5) ?
F5 C38 F6 . . 106.7(5) ?
F5 C38 F4 . . 106.2(5) ?
F6 C38 F4 . . 106.2(5) ?
F5 C38 C34 . . 112.5(5) ?
F6 C38 C34 . . 112.3(5) ?
F4 C38 C34 . . 112.4(5) ?
F7 C39 F9 . . 106.5(5) ?
F7 C39 F8 . . 105.6(5) ?
F9 C39 F8 . . 106.6(5) ?
F7 C39 C36 . . 112.3(5) ?
F9 C39 C36 . . 114.4(5) ?
F8 C39 C36 . . 110.8(5) ?
C42 C41 C46 . . 121.8(6) ?
C42 C41 N1 . . 117.9(5) ?
C46 C41 N1 . . 120.2(5) ?
C43 C42 C41 . . 118.4(6) ?
C43 C42 C47 . . 118.3(6) ?
C41 C42 C47 . . 123.3(5) ?
C44 C43 C42 . . 121.2(6) ?
C44 C43 H43 . . 119.4 ?
C42 C43 H43 . . 119.4 ?
C43 C44 C45 . . 119.7(6) ?
C43 C44 H44 . . 120.1 ?
C45 C44 H44 . . 120.1 ?
C44 C45 C46 . . 121.2(6) ?
C44 C45 H45 . . 119.4 ?
C46 C45 H45 . . 119.4 ?
C41 C46 C45 . . 117.6(6) ?
C41 C46 C48 . . 123.4(5) ?
C45 C46 C48 . . 119.0(6) ?
C42 C47 H47A . . 109.5 ?
C42 C47 H47B . . 109.5 ?
H47A C47 H47B . . 109.5 ?
C42 C47 H47C . . 109.5 ?
H47A C47 H47C . . 109.5 ?
H47B C47 H47C . . 109.5 ?
C46 C48 H48A . . 109.5 ?
C46 C48 H48B . . 109.5 ?
H48A C48 H48B . . 109.5 ?
C46 C48 H48C . . 109.5 ?
H48A C48 H48C . . 109.5 ?
H48B C48 H48C . . 109.5 ?
C52 C51 C58 . . 122.3(5) ?
C52 C51 Ir1 . . 70.2(3) ?
C58 C51 Ir1 . . 115.6(4) ?
C52 C51 H51 . . 118.9 ?
C58 C51 H51 . . 118.9 ?
Ir1 C51 H51 . . 84.4 ?
C51 C52 C53 . . 121.5(5) ?
C51 C52 Ir1 . . 70.3(3) ?
C53 C52 Ir1 . . 114.4(4) ?
C51 C52 H52 . . 119.3 ?
C53 C52 H52 . . 119.3 ?
Ir1 C52 H52 . . 85.6 ?
C52 C53 C54 . . 113.2(5) ?
C52 C53 H53A . . 108.9 ?
C54 C53 H53A . . 108.9 ?
C52 C53 H53B . . 108.9 ?
C54 C53 H53B . . 108.9 ?
H53A C53 H53B . . 107.8 ?
C55 C54 C53 . . 112.1(5) ?
C55 C54 H54A . . 109.2 ?
C53 C54 H54A . . 109.2 ?
C55 C54 H54B . . 109.2 ?
C53 C54 H54B . . 109.2 ?
H54A C54 H54B . . 107.9 ?
C56 C55 C54 . . 122.6(5) ?
C56 C55 Ir1 . . 71.2(3) ?
C54 C55 Ir1 . . 114.8(4) ?
C56 C55 H55 . . 118.7 ?
C54 C55 H55 . . 118.7 ?
Ir1 C55 H55 . . 84.1 ?
C55 C56 C57 . . 123.3(6) ?
C55 C56 Ir1 . . 70.2(3) ?
C57 C56 Ir1 . . 113.5(4) ?
C55 C56 H56 . . 118.3 ?
C57 C56 H56 . . 118.3 ?
Ir1 C56 H56 . . 86.3 ?
C56 C57 C58 . . 112.8(5) ?
C56 C57 H57A . . 109.0 ?
C58 C57 H57A . . 109.0 ?
C56 C57 H57B . . 109.0 ?
C58 C57 H57B . . 109.0 ?
H57A C57 H57B . . 107.8 ?
C51 C58 C57 . . 112.4(5) ?
C51 C58 H58A . . 109.1 ?
C57 C58 H58A . . 109.1 ?
C51 C58 H58B . . 109.1 ?
C57 C58 H58B . . 109.1 ?
H58A C58 H58B . . 107.9 ?

loop_
_geom_bond_atom_site_label_1
_geom_bond_atom_site_label_2
_geom_bond_site_symmetry_2
_geom_bond_distance
_geom_bond_publ_flag
Ir1 C52 . 2.127(6) ?
Ir1 C51 . 2.129(5) ?
Ir1 C55 . 2.153(5) ?
Ir1 C56 . 2.167(5) ?
Ir1 C3 . 2.221(5) ?
Ir1 C1 . 2.249(5) ?
Ir1 N1 . 2.264(4) ?
Ir1 C2 . 2.404(5) ?
Ir1 B1 . 2.433(6) ?
N1 C3 . 1.441(7) ?
N1 C1 . 1.443(7) ?
N1 C41 . 1.455(7) ?
B1 C3 . 1.520(9) ?
B1 C2 . 1.522(8) ?
B1 C31 . 1.612(8) ?
C1 C2 . 1.420(8) ?
C1 C11 . 1.482(7) ?
C2 C21 . 1.496(8) ?
C3 H3 . 1.0 ?
C11 C16 . 1.393(8) ?
C11 C12 . 1.410(8) ?
C12 C13 . 1.394(8) ?
C12 H12 . 0.95 ?
C13 C14 . 1.387(9) ?
C13 H13 . 0.95 ?
C14 C15 . 1.377(9) ?
C14 H14 . 0.95 ?
C15 C16 . 1.384(8) ?
C15 H15 . 0.95 ?
C16 H16 . 0.95 ?
C21 C26 . 1.373(8) ?
C21 C22 . 1.417(8) ?
C22 C23 . 1.393(8) ?
C22 H22 . 0.95 ?
C23 C24 . 1.370(9) ?
C23 H23 . 0.95 ?
C24 C25 . 1.385(9) ?
C24 H24 . 0.95 ?
C25 C26 . 1.371(9) ?
C25 H25 . 0.95 ?
C26 H26 . 0.95 ?
C31 C32 . 1.396(8) ?
C31 C36 . 1.418(8) ?
C32 C33 . 1.408(8) ?
C32 C37 . 1.514(8) ?
C33 C34 . 1.377(8) ?
C33 H33 . 0.95 ?
C34 C35 . 1.384(8) ?
C34 C38 . 1.502(8) ?
C35 C36 . 1.393(8) ?
C35 H35 . 0.95 ?
C36 C39 . 1.508(8) ?
C37 F1 . 1.310(6) ?
C37 F3 . 1.353(7) ?
C37 F2 . 1.362(7) ?
C38 F5 . 1.329(8) ?
C38 F6 . 1.336(7) ?
C38 F4 . 1.342(7) ?
C39 F7 . 1.340(7) ?
C39 F9 . 1.342(7) ?
C39 F8 . 1.356(7) ?
C41 C42 . 1.398(9) ?
C41 C46 . 1.398(9) ?
C42 C43 . 1.392(9) ?
C42 C47 . 1.492(9) ?
C43 C44 . 1.382(10) ?
C43 H43 . 0.95 ?
C44 C45 . 1.382(10) ?
C44 H44 . 0.95 ?
C45 C46 . 1.407(8) ?
C45 H45 . 0.95 ?
C46 C48 . 1.496(9) ?
C47 H47A . 0.98 ?
C47 H47B . 0.98 ?
C47 H47C . 0.98 ?
C48 H48A . 0.98 ?
C48 H48B . 0.98 ?
C48 H48C . 0.98 ?
C51 C52 . 1.438(8) ?
C51 C58 . 1.519(8) ?
C51 H51 . 0.95 ?
C52 C53 . 1.508(9) ?
C52 H52 . 0.95 ?
C53 C54 . 1.551(8) ?
C53 H53A . 0.99 ?
C53 H53B . 0.99 ?
C54 C55 . 1.534(8) ?
C54 H54A . 0.99 ?
C54 H54B . 0.99 ?
C55 C56 . 1.425(9) ?
C55 H55 . 0.95 ?
C56 C57 . 1.487(9) ?
C56 H56 . 0.95 ?
C57 C58 . 1.531(8) ?
C57 H57A . 0.99 ?
C57 H57B . 0.99 ?
C58 H58A . 0.99 ?
C58 H58B . 0.99 ?

loop_
_geom_torsion_atom_site_label_1
_geom_torsion_atom_site_label_2
_geom_torsion_atom_site_label_3
_geom_torsion_atom_site_label_4
_geom_torsion_site_symmetry_1
_geom_torsion_site_symmetry_2
_geom_torsion_site_symmetry_3
_geom_torsion_site_symmetry_4
_geom_torsion
_geom_torsion_publ_flag
C3 N1 C1 C2 . . . . -9.3(6) ?
C41 N1 C1 C2 . . . . 148.4(5) ?
Ir1 N1 C1 C2 . . . . -69.7(4) ?
C3 N1 C1 C11 . . . . 179.3(5) ?
C41 N1 C1 C11 . . . . -23.0(8) ?
Ir1 N1 C1 C11 . . . . 118.9(5) ?
C3 N1 C1 Ir1 . . . . 60.5(3) ?
C41 N1 C1 Ir1 . . . . -141.9(5) ?
N1 C1 C2 C21 . . . . -167.9(5) ?
C11 C1 C2 C21 . . . . 2.0(9) ?
Ir1 C1 C2 C21 . . . . 126.5(5) ?
N1 C1 C2 B1 . . . . 5.6(6) ?
C11 C1 C2 B1 . . . . 175.5(5) ?
Ir1 C1 C2 B1 . . . . -60.0(4) ?
N1 C1 C2 Ir1 . . . . 65.6(3) ?
C11 C1 C2 Ir1 . . . . -124.5(6) ?
C3 B1 C2 C1 . . . . 0.1(6) ?
C31 B1 C2 C1 . . . . -170.6(6) ?
Ir1 B1 C2 C1 . . . . 56.2(4) ?
C3 B1 C2 C21 . . . . 173.9(5) ?
C31 B1 C2 C21 . . . . 3.2(9) ?
Ir1 B1 C2 C21 . . . . -130.1(5) ?
C3 B1 C2 Ir1 . . . . -56.0(3) ?
C31 B1 C2 Ir1 . . . . 133.3(6) ?
C1 N1 C3 B1 . . . . 9.4(6) ?
C41 N1 C3 B1 . . . . -149.6(5) ?
Ir1 N1 C3 B1 . . . . 70.6(4) ?
C1 N1 C3 Ir1 . . . . -61.2(3) ?
C41 N1 C3 Ir1 . . . . 139.8(5) ?
C2 B1 C3 N1 . . . . -5.9(6) ?
C31 B1 C3 N1 . . . . 165.8(5) ?
Ir1 B1 C3 N1 . . . . -66.8(4) ?
C2 B1 C3 Ir1 . . . . 60.9(4) ?
C31 B1 C3 Ir1 . . . . -127.4(5) ?
C2 C1 C11 C16 . . . . 152.4(6) ?
N1 C1 C11 C16 . . . . -38.4(7) ?
Ir1 C1 C11 C16 . . . . 47.6(7) ?
C2 C1 C11 C12 . . . . -30.7(9) ?
N1 C1 C11 C12 . . . . 138.5(5) ?
Ir1 C1 C11 C12 . . . . -135.5(5) ?
C16 C11 C12 C13 . . . . -1.6(8) ?
C1 C11 C12 C13 . . . . -178.6(5) ?
C11 C12 C13 C14 . . . . 0.0(9) ?
C12 C13 C14 C15 . . . . 1.4(9) ?
C13 C14 C15 C16 . . . . -1.0(9) ?
C14 C15 C16 C11 . . . . -0.7(9) ?
C12 C11 C16 C15 . . . . 2.0(8) ?
C1 C11 C16 C15 . . . . 178.9(5) ?
C1 C2 C21 C26 . . . . 131.2(6) ?
B1 C2 C21 C26 . . . . -41.4(7) ?
Ir1 C2 C21 C26 . . . . -138.7(5) ?
C1 C2 C21 C22 . . . . -45.9(8) ?
B1 C2 C21 C22 . . . . 141.4(5) ?
Ir1 C2 C21 C22 . . . . 44.2(7) ?
C26 C21 C22 C23 . . . . 0.2(8) ?
C2 C21 C22 C23 . . . . 177.4(5) ?
C21 C22 C23 C24 . . . . -0.9(8) ?
C22 C23 C24 C25 . . . . 1.2(9) ?
C23 C24 C25 C26 . . . . -0.8(9) ?
C24 C25 C26 C21 . . . . 0.2(9) ?
C22 C21 C26 C25 . . . . 0.1(8) ?
C2 C21 C26 C25 . . . . -177.2(5) ?
C3 B1 C31 C32 . . . . 122.7(7) ?
C2 B1 C31 C32 . . . . -68.4(9) ?
Ir1 B1 C31 C32 . . . . 37.5(9) ?
C3 B1 C31 C36 . . . . -55.6(8) ?
C2 B1 C31 C36 . . . . 113.3(7) ?
Ir1 B1 C31 C36 . . . . -140.9(5) ?
C36 C31 C32 C33 . . . . 6.7(8) ?
B1 C31 C32 C33 . . . . -171.7(6) ?
C36 C31 C32 C37 . . . . -172.4(5) ?
B1 C31 C32 C37 . . . . 9.3(9) ?
C31 C32 C33 C34 . . . . -1.6(9) ?
C37 C32 C33 C34 . . . . 177.6(5) ?
C32 C33 C34 C35 . . . . -3.8(9) ?
C32 C33 C34 C38 . . . . -177.6(5) ?
C33 C34 C35 C36 . . . . 3.5(9) ?
C38 C34 C35 C36 . . . . 177.4(5) ?
C34 C35 C36 C31 . . . . 2.0(9) ?
C34 C35 C36 C39 . . . . -174.0(5) ?
C32 C31 C36 C35 . . . . -6.9(8) ?
B1 C31 C36 C35 . . . . 171.6(5) ?
C32 C31 C36 C39 . . . . 168.8(5) ?
B1 C31 C36 C39 . . . . -12.7(8) ?
C31 C32 C37 F1 . . . . 9.1(9) ?
C33 C32 C37 F1 . . . . -170.0(5) ?
C31 C32 C37 F3 . . . . 130.2(6) ?
C33 C32 C37 F3 . . . . -48.9(6) ?
C31 C32 C37 F2 . . . . -114.1(6) ?
C33 C32 C37 F2 . . . . 66.8(6) ?
C33 C34 C38 F5 . . . . 85.9(7) ?
C35 C34 C38 F5 . . . . -87.8(7) ?
C33 C34 C38 F6 . . . . -153.6(6) ?
C35 C34 C38 F6 . . . . 32.6(8) ?
C33 C34 C38 F4 . . . . -33.9(8) ?
C35 C34 C38 F4 . . . . 152.3(6) ?
C35 C36 C39 F7 . . . . 14.1(7) ?
C31 C36 C39 F7 . . . . -161.9(5) ?
C35 C36 C39 F9 . . . . -107.5(6) ?
C31 C36 C39 F9 . . . . 76.5(7) ?
C35 C36 C39 F8 . . . . 132.0(5) ?
C31 C36 C39 F8 . . . . -44.1(8) ?
C3 N1 C41 C42 . . . . 99.6(6) ?
C1 N1 C41 C42 . . . . -55.0(8) ?
Ir1 N1 C41 C42 . . . . -162.4(4) ?
C3 N1 C41 C46 . . . . -77.1(7) ?
C1 N1 C41 C46 . . . . 128.3(6) ?
Ir1 N1 C41 C46 . . . . 20.8(9) ?
C46 C41 C42 C43 . . . . 0.9(8) ?
N1 C41 C42 C43 . . . . -175.8(5) ?
C46 C41 C42 C47 . . . . 179.7(5) ?
N1 C41 C42 C47 . . . . 3.0(8) ?
C41 C42 C43 C44 . . . . -0.5(9) ?
C47 C42 C43 C44 . . . . -179.3(5) ?
C42 C43 C44 C45 . . . . 0.8(9) ?
C43 C44 C45 C46 . . . . -1.4(9) ?
C42 C41 C46 C45 . . . . -1.5(8) ?
N1 C41 C46 C45 . . . . 175.1(5) ?
C42 C41 C46 C48 . . . . 178.3(5) ?
N1 C41 C46 C48 . . . . -5.1(8) ?
C44 C45 C46 C41 . . . . 1.8(8) ?
C44 C45 C46 C48 . . . . -178.0(5) ?
C58 C51 C52 C53 . . . . -1.3(8) ?
Ir1 C51 C52 C53 . . . . 107.1(5) ?
C58 C51 C52 Ir1 . . . . -108.5(5) ?
C51 C52 C53 C54 . . . . -55.9(7) ?
Ir1 C52 C53 C54 . . . . 25.1(7) ?
C52 C53 C54 C55 . . . . -20.5(8) ?
C53 C54 C55 C56 . . . . 89.9(7) ?
C53 C54 C55 Ir1 . . . . 7.0(7) ?
C54 C55 C56 C57 . . . . -2.3(8) ?
Ir1 C55 C56 C57 . . . . 105.8(5) ?
C54 C55 C56 Ir1 . . . . -108.0(5) ?
C55 C56 C57 C58 . . . . -53.6(8) ?
Ir1 C56 C57 C58 . . . . 27.5(7) ?
C52 C51 C58 C57 . . . . 92.2(7) ?
Ir1 C51 C58 C57 . . . . 10.3(7) ?
C56 C57 C58 C51 . . . . -24.4(8) ?
